data_7125280
loop_
_publ_author_name
'Ruch, Aaron A.'
'Kong, Fanji'
'Nesterov, Vladimir N.'
'Slaughter, LeGrande M'

_publ_section_title
;
 Tetracyclic dihydronaphthalene derivatives via gold-catalyzed aminative
 homodimerization of ortho-alkynylbenzaldehydes.
;
_journal_issue 98
_journal_name_full 'Chemical communications (Cambridge, England)'
_journal_page_first 14133
_journal_page_last 14136
_journal_paper_doi 10.1039/c6cc08132k
_journal_volume 52
_journal_year 2016
_chemical_formula_moiety 'C38 H39 N O4'
_chemical_formula_sum 'C38 H39 N O4'
_chemical_formula_weight 573.70
_chemical_melting_point 498.5(15)
_chemical_name_systematic
5-(diisopropylamino)-6a-(4-methoxyphenyl)-6a,7-dihydro-5H-dibenzo[c,g]chromen-7-yl)(4-methoxyphenyl)methanone
_space_group_IT_number 14
_space_group_name_Hall '-P 2yn'
_space_group_name_H-M_alt 'P 1 21/n 1'
_symmetry_cell_setting monoclinic
_symmetry_Int_Tables_number 14
_symmetry_space_group_name_Hall '-P 2yn'
_symmetry_space_group_name_H-M 'P 1 21/n 1'
_atom_sites_solution_hydrogens geom
_atom_sites_solution_primary direct
_atom_sites_solution_secondary difmap
_audit_creation_method SHELXL-97
_audit_update_record
;
2016-10-06 deposited with the CCDC.
2016-11-15 downloaded from the CCDC.
;
_cell_angle_alpha 90.00
_cell_angle_beta 99.9860(10)
_cell_angle_gamma 90.00
_cell_formula_units_Z 4
_cell_length_a 12.6921(10)
_cell_length_b 17.3656(14)
_cell_length_c 14.0302(12)
_cell_measurement_reflns_used 9942
_cell_measurement_temperature 200(2)
_cell_measurement_theta_max 27.09
_cell_measurement_theta_min 2.32
_cell_volume 3045.5(4)
_computing_cell_refinement 'APEX2 (Bruker-AXS, 2007)'
_computing_data_collection 'APEX2 (Bruker-AXS, 2007)'
_computing_data_reduction 'APEX2 (Bruker-AXS, 2007)'
_computing_molecular_graphics 'SHELXTL (Sheldrick, 2008)'
_computing_publication_material 'SHELXTL (Sheldrick, 2008)'
_computing_structure_refinement 'SHELXL-97 (Sheldrick, 2008)'
_computing_structure_solution 'SHELXS-97 (Sheldrick, 2008)'
_diffrn_ambient_temperature 200(2)
_diffrn_measured_fraction_theta_full 0.999
_diffrn_measured_fraction_theta_max 0.999
_diffrn_measurement_device_type 'Bruker Apex-II CCD'
_diffrn_measurement_method '\f and \w scans'
_diffrn_radiation_monochromator graphite
_diffrn_radiation_probe x-ray
_diffrn_radiation_type MoK\a
_diffrn_radiation_wavelength 0.71073
_diffrn_reflns_av_R_equivalents 0.0779
_diffrn_reflns_av_sigmaI/netI 0.0487
_diffrn_reflns_limit_h_max 16
_diffrn_reflns_limit_h_min -16
_diffrn_reflns_limit_k_max 22
_diffrn_reflns_limit_k_min -22
_diffrn_reflns_limit_l_max 17
_diffrn_reflns_limit_l_min -17
_diffrn_reflns_number 40435
_diffrn_reflns_theta_full 27.09
_diffrn_reflns_theta_max 27.09
_diffrn_reflns_theta_min 1.88
_diffrn_source 'fine-focus sealed tube'
_exptl_absorpt_coefficient_mu 0.080
_exptl_absorpt_correction_T_max 0.9903
_exptl_absorpt_correction_T_min 0.9724
_exptl_absorpt_correction_type multi-scan
_exptl_absorpt_process_details SADABS
_exptl_crystal_colour colorless
_exptl_crystal_density_diffrn 1.251
_exptl_crystal_density_method 'not measured'
_exptl_crystal_description plate
_exptl_crystal_F_000 1224
_exptl_crystal_recrystallization_method 'slow diff of n-hexane into dichloromethane soln'
_exptl_crystal_size_max 0.35
_exptl_crystal_size_mid 0.34
_exptl_crystal_size_min 0.12
_refine_diff_density_max 0.390
_refine_diff_density_min -0.354
_refine_diff_density_rms 0.051
_refine_ls_extinction_coef 0.0110(10)
_refine_ls_extinction_expression Fc^*^=kFc[1+0.001xFc^2^\l^3^/sin(2\q)]^-1/4^
_refine_ls_extinction_method SHELXL
_refine_ls_goodness_of_fit_ref 1.050
_refine_ls_hydrogen_treatment constr
_refine_ls_matrix_type full
_refine_ls_number_parameters 407
_refine_ls_number_reflns 6715
_refine_ls_number_restraints 6
_refine_ls_restrained_S_all 1.050
_refine_ls_R_factor_all 0.0614
_refine_ls_R_factor_gt 0.0490
_refine_ls_shift/su_max 0.000
_refine_ls_shift/su_mean 0.000
_refine_ls_structure_factor_coef Fsqd
_refine_ls_weighting_details 'calc w=1/[\s^2^(Fo^2^)+(0.0500P)^2^+1.3000P] where P=(Fo^2^+2Fc^2^)/3'
_refine_ls_weighting_scheme calc
_refine_ls_wR_factor_gt 0.1215
_refine_ls_wR_factor_ref 0.1326
_reflns_number_gt 5436
_reflns_number_total 6715
_reflns_threshold_expression >2sigma(I)
_cod_data_source_file c6cc08132k2.cif
_cod_data_source_block cmpd2b_aar075
_cod_depositor_comments
;
The following automatic conversions were performed:

data item '_chemical_melting_point' value '497-500' was changed to
'498.5(15)' -- the average value was taken and precision was
estimated.

Automatic conversion script
Id: cif_fix_values 6909 2019-04-08 15:41:33Z antanas 
;
_cod_original_sg_symbol_Hall '-P 2yn  '
_cod_original_sg_symbol_H-M 'P 21/n'
_cod_database_code 7125280

loop_
_symmetry_equiv_pos_as_xyz
'x, y, z'
'-x+1/2, y+1/2, -z+1/2'
'-x, -y, -z'
'x-1/2, -y-1/2, z-1/2'

loop_
_atom_site_label
_atom_site_type_symbol
_atom_site_fract_x
_atom_site_fract_y
_atom_site_fract_z
_atom_site_U_iso_or_equiv
_atom_site_adp_type
_atom_site_occupancy
_atom_site_symmetry_multiplicity
_atom_site_calc_flag
_atom_site_refinement_flags
_atom_site_disorder_assembly
_atom_site_disorder_group
O1 O 0.27358(8) 0.11174(5) 0.13167(7) 0.0235(2) Uani 1 1 d . . .
N1 N 0.22371(11) 0.09886(8) -0.03824(9) 0.0320(3) Uani 1 1 d D . .
C1 C 0.26211(10) 0.08554(7) 0.22648(9) 0.0210(3) Uani 1 1 d . . .
C2 C 0.33754(10) 0.13849(8) 0.29705(10) 0.0223(3) Uani 1 1 d . . .
H2A H 0.3028 0.1902 0.2971 0.027 Uiso 1 1 calc R . .
O2 O -0.16358(9) 0.14805(8) 0.28325(10) 0.0517(4) Uani 1 1 d . . .
O3 O 0.51549(9) 0.10147(7) 0.28338(9) 0.0404(3) Uani 1 1 d . . .
C3 C 0.35479(11) 0.10756(8) 0.39948(10) 0.0246(3) Uani 1 1 d . . .
O4 O 0.51545(9) 0.40994(6) 0.04244(9) 0.0354(3) Uani 1 1 d . . .
C4 C 0.37764(12) 0.15657(9) 0.47839(11) 0.0308(3) Uani 1 1 d . . .
H4A H 0.3794 0.2106 0.4685 0.037 Uiso 1 1 calc R . .
C5 C 0.39798(13) 0.12712(10) 0.57190(11) 0.0357(4) Uani 1 1 d . . .
H5A H 0.4129 0.1612 0.6255 0.043 Uiso 1 1 calc R . .
C6 C 0.39656(12) 0.04849(10) 0.58726(11) 0.0328(3) Uani 1 1 d . . .
H6A H 0.4105 0.0285 0.6512 0.039 Uiso 1 1 calc R . .
C7 C 0.37478(11) -0.00071(9) 0.50899(10) 0.0287(3) Uani 1 1 d . . .
H7A H 0.3744 -0.0547 0.5195 0.034 Uiso 1 1 calc R . .
C8 C 0.35335(10) 0.02783(8) 0.41451(10) 0.0244(3) Uani 1 1 d . . .
C9 C 0.33527(11) -0.02308(8) 0.33079(10) 0.0257(3) Uani 1 1 d . . .
H9A H 0.3508 -0.0763 0.3403 0.031 Uiso 1 1 calc R . .
C10 C 0.29767(10) 0.00193(8) 0.24085(10) 0.0232(3) Uani 1 1 d . . .
C11 C 0.28220(11) -0.04731(8) 0.15428(11) 0.0266(3) Uani 1 1 d . A .
C12 C 0.31147(13) -0.12546(9) 0.15875(12) 0.0353(4) Uani 1 1 d . . .
H12A H 0.3450 -0.1467 0.2188 0.042 Uiso 1 1 calc R . .
C13 C 0.29256(15) -0.17191(10) 0.07798(13) 0.0423(4) Uani 1 1 d . . .
H13A H 0.3142 -0.2243 0.0824 0.051 Uiso 1 1 calc R . .
C14 C 0.24180(16) -0.14199(10) -0.00990(14) 0.0447(4) Uani 1 1 d . . .
H14A H 0.2258 -0.1744 -0.0651 0.054 Uiso 1 1 calc R . .
C15 C 0.21469(14) -0.06487(10) -0.01657(12) 0.0386(4) Uani 1 1 d . A .
H15A H 0.1805 -0.0444 -0.0768 0.046 Uiso 1 1 calc R . .
C16 C 0.23689(12) -0.01659(8) 0.06396(11) 0.0284(3) Uani 1 1 d . . .
C17 C 0.20988(12) 0.06842(8) 0.05298(10) 0.0262(3) Uani 1 1 d . A .
H17A H 0.1329 0.0747 0.0586 0.031 Uiso 1 1 calc R . .
C18 C 0.14603(15) 0.15768(10) -0.08125(12) 0.0403(4) Uani 1 1 d . A .
H18A H 0.1651 0.1715 -0.1453 0.048 Uiso 1 1 calc R . .
C19 C 0.03394(19) 0.12459(14) -0.1019(2) 0.0804(9) Uani 1 1 d . . .
H19A H 0.0351 0.0749 -0.1348 0.121 Uiso 1 1 calc R A .
H19B H -0.0134 0.1602 -0.1434 0.121 Uiso 1 1 calc R . .
H19C H 0.0076 0.1173 -0.0409 0.121 Uiso 1 1 calc R . .
C20 C 0.14667(17) 0.23223(11) -0.02469(16) 0.0536(5) Uani 1 1 d . . .
H20A H 0.2198 0.2525 -0.0103 0.080 Uiso 1 1 calc R A .
H20B H 0.1206 0.2224 0.0360 0.080 Uiso 1 1 calc R . .
H20C H 0.1001 0.2699 -0.0632 0.080 Uiso 1 1 calc R . .
C21 C 0.3326(3) 0.09565(19) -0.0605(3) 0.0411(10) Uani 0.617(2) 1 d PD A 1
H21A H 0.3743 0.0584 -0.0143 0.049 Uiso 0.617(2) 1 calc PR A 1
C22 C 0.3290(3) 0.0637(2) -0.1624(2) 0.0670(9) Uani 0.617(2) 1 d PD A 1
H22A H 0.2936 0.0134 -0.1677 0.101 Uiso 0.617(2) 1 calc PR A 1
H22B H 0.4021 0.0581 -0.1752 0.101 Uiso 0.617(2) 1 calc PR A 1
H22C H 0.2891 0.0992 -0.2097 0.101 Uiso 0.617(2) 1 calc PR A 1
C23 C 0.3919(3) 0.1720(2) -0.0492(2) 0.0544(7) Uani 0.617(2) 1 d PD A 1
H23A H 0.3942 0.1915 0.0166 0.082 Uiso 0.617(2) 1 calc PR A 1
H23B H 0.3547 0.2092 -0.0958 0.082 Uiso 0.617(2) 1 calc PR A 1
H23C H 0.4650 0.1646 -0.0612 0.082 Uiso 0.617(2) 1 calc PR A 1
C24 C 0.14643(11) 0.09753(8) 0.24138(10) 0.0227(3) Uani 1 1 d . . .
C25 C 0.08183(12) 0.03940(9) 0.26576(12) 0.0311(3) Uani 1 1 d . . .
H25A H 0.1091 -0.0116 0.2727 0.037 Uiso 1 1 calc R . .
C26 C -0.02236(12) 0.05350(10) 0.28044(13) 0.0388(4) Uani 1 1 d . . .
H26A H -0.0650 0.0125 0.2975 0.047 Uiso 1 1 calc R . .
C27 C -0.06328(12) 0.12705(10) 0.27016(12) 0.0348(4) Uani 1 1 d . . .
C28 C -0.00078(13) 0.18599(10) 0.24396(13) 0.0373(4) Uani 1 1 d . . .
H28A H -0.0287 0.2368 0.2359 0.045 Uiso 1 1 calc R . .
C29 C 0.10183(12) 0.17120(9) 0.22962(12) 0.0311(3) Uani 1 1 d . . .
H29A H 0.1435 0.2122 0.2112 0.037 Uiso 1 1 calc R . .
C30 C -0.21840(16) 0.09738(16) 0.33592(19) 0.0698(7) Uani 1 1 d . . .
H30A H -0.2831 0.1226 0.3499 0.105 Uiso 1 1 calc R . .
H30B H -0.1720 0.0836 0.3968 0.105 Uiso 1 1 calc R . .
H30C H -0.2383 0.0507 0.2977 0.105 Uiso 1 1 calc R . .
C31 C 0.44518(11) 0.14903(8) 0.26235(11) 0.0263(3) Uani 1 1 d . . .
C32 C 0.46226(11) 0.21864(8) 0.20524(11) 0.0263(3) Uani 1 1 d . . .
C33 C 0.38404(11) 0.27459(9) 0.17683(11) 0.0300(3) Uani 1 1 d . . .
H33A H 0.3157 0.2692 0.1950 0.036 Uiso 1 1 calc R . .
C34 C 0.40416(12) 0.33737(9) 0.12295(12) 0.0311(3) Uani 1 1 d . . .
H34A H 0.3499 0.3748 0.1043 0.037 Uiso 1 1 calc R . .
C35 C 0.50391(12) 0.34612(8) 0.09575(11) 0.0286(3) Uani 1 1 d . . .
C36 C 0.58328(12) 0.29129(9) 0.12369(12) 0.0339(4) Uani 1 1 d . . .
H36A H 0.6517 0.2970 0.1059 0.041 Uiso 1 1 calc R . .
C37 C 0.56163(12) 0.22851(9) 0.17751(12) 0.0320(3) Uani 1 1 d . . .
H37A H 0.6159 0.1911 0.1961 0.038 Uiso 1 1 calc R . .
C38 C 0.61588(14) 0.42059(10) 0.01204(14) 0.0433(4) Uani 1 1 d . . .
H38A H 0.6148 0.4689 -0.0241 0.065 Uiso 1 1 calc R . .
H38B H 0.6291 0.3776 -0.0295 0.065 Uiso 1 1 calc R . .
H38C H 0.6729 0.4226 0.0689 0.065 Uiso 1 1 calc R . .
C21A C 0.3335(6) 0.1225(4) -0.0514(4) 0.0411(10) Uani 0.383(2) 1 d PD A 2
H21B H 0.3527 0.1701 -0.0120 0.049 Uiso 0.383(2) 1 calc PR A 2
C22A C 0.4185(5) 0.0614(4) -0.0157(4) 0.0670(9) Uani 0.383(2) 1 d PD A 2
H22D H 0.4197 0.0516 0.0533 0.101 Uiso 0.383(2) 1 calc PR A 2
H22E H 0.4888 0.0800 -0.0251 0.101 Uiso 0.383(2) 1 calc PR A 2
H22F H 0.4013 0.0137 -0.0523 0.101 Uiso 0.383(2) 1 calc PR A 2
C23A C 0.3405(5) 0.1419(3) -0.1565(3) 0.0544(7) Uani 0.383(2) 1 d PD A 2
H23D H 0.3078 0.1924 -0.1732 0.082 Uiso 0.383(2) 1 calc PR A 2
H23E H 0.3025 0.1026 -0.1994 0.082 Uiso 0.383(2) 1 calc PR A 2
H23F H 0.4158 0.1432 -0.1643 0.082 Uiso 0.383(2) 1 calc PR A 2

loop_
_atom_site_aniso_label
_atom_site_aniso_U_11
_atom_site_aniso_U_22
_atom_site_aniso_U_33
_atom_site_aniso_U_23
_atom_site_aniso_U_13
_atom_site_aniso_U_12
O1 0.0249(5) 0.0248(5) 0.0204(5) 0.0030(4) 0.0025(4) -0.0022(4)
N1 0.0377(7) 0.0339(7) 0.0234(6) 0.0049(5) 0.0024(5) -0.0003(5)
C1 0.0207(6) 0.0213(6) 0.0208(6) 0.0043(5) 0.0027(5) -0.0003(5)
C2 0.0206(6) 0.0210(6) 0.0247(7) 0.0033(5) 0.0021(5) -0.0009(5)
O2 0.0246(6) 0.0671(9) 0.0666(9) 0.0252(7) 0.0168(6) 0.0125(6)
O3 0.0242(5) 0.0367(6) 0.0606(8) 0.0218(6) 0.0086(5) 0.0054(4)
C3 0.0194(6) 0.0285(7) 0.0250(7) 0.0042(5) 0.0015(5) -0.0008(5)
O4 0.0324(6) 0.0286(5) 0.0474(7) 0.0130(5) 0.0132(5) -0.0009(4)
C4 0.0297(7) 0.0319(8) 0.0291(8) 0.0006(6) 0.0006(6) -0.0019(6)
C5 0.0345(8) 0.0441(9) 0.0267(8) -0.0023(7) -0.0001(6) -0.0003(7)
C6 0.0271(7) 0.0456(9) 0.0250(7) 0.0081(6) 0.0029(6) 0.0043(6)
C7 0.0245(7) 0.0335(8) 0.0283(7) 0.0090(6) 0.0053(6) 0.0054(6)
C8 0.0180(6) 0.0291(7) 0.0259(7) 0.0054(6) 0.0035(5) 0.0020(5)
C9 0.0237(7) 0.0223(7) 0.0311(7) 0.0055(6) 0.0047(5) 0.0019(5)
C10 0.0197(6) 0.0224(6) 0.0276(7) 0.0032(5) 0.0044(5) 0.0002(5)
C11 0.0245(7) 0.0240(7) 0.0312(8) 0.0008(6) 0.0046(6) -0.0014(5)
C12 0.0408(9) 0.0270(8) 0.0372(9) 0.0005(6) 0.0045(7) 0.0022(6)
C13 0.0525(10) 0.0252(8) 0.0496(10) -0.0054(7) 0.0098(8) 0.0014(7)
C14 0.0587(11) 0.0334(9) 0.0407(10) -0.0106(7) 0.0049(8) -0.0048(8)
C15 0.0473(10) 0.0358(9) 0.0302(8) -0.0032(7) -0.0005(7) -0.0042(7)
C16 0.0282(7) 0.0272(7) 0.0295(7) -0.0002(6) 0.0039(6) -0.0025(6)
C17 0.0275(7) 0.0272(7) 0.0225(7) 0.0011(5) -0.0001(5) -0.0013(6)
C18 0.0488(10) 0.0393(9) 0.0282(8) 0.0101(7) -0.0061(7) 0.0004(7)
C19 0.0523(13) 0.0602(14) 0.110(2) 0.0143(14) -0.0390(13) -0.0035(11)
C20 0.0551(12) 0.0398(10) 0.0590(12) 0.0047(9) -0.0092(9) 0.0098(8)
C21 0.0480(11) 0.048(3) 0.0301(12) 0.0025(16) 0.0154(9) 0.0068(18)
C22 0.077(2) 0.079(2) 0.0533(17) -0.0131(16) 0.0340(16) -0.0100(18)
C23 0.0561(17) 0.0650(18) 0.0463(15) 0.0051(13) 0.0202(13) -0.0120(14)
C24 0.0204(6) 0.0255(7) 0.0214(6) 0.0027(5) 0.0019(5) -0.0007(5)
C25 0.0243(7) 0.0279(7) 0.0402(9) 0.0076(6) 0.0030(6) -0.0014(6)
C26 0.0224(7) 0.0421(9) 0.0519(10) 0.0168(8) 0.0068(7) -0.0039(6)
C27 0.0207(7) 0.0484(9) 0.0353(8) 0.0110(7) 0.0046(6) 0.0054(6)
C28 0.0286(8) 0.0338(8) 0.0501(10) 0.0107(7) 0.0086(7) 0.0094(6)
C29 0.0254(7) 0.0265(7) 0.0421(9) 0.0085(6) 0.0076(6) 0.0006(6)
C30 0.0287(9) 0.0996(19) 0.0860(17) 0.0409(14) 0.0240(10) 0.0110(10)
C31 0.0210(7) 0.0265(7) 0.0300(7) 0.0043(6) 0.0005(5) -0.0021(5)
C32 0.0228(7) 0.0253(7) 0.0304(7) 0.0033(6) 0.0032(5) -0.0022(5)
C33 0.0218(7) 0.0300(7) 0.0390(8) 0.0063(6) 0.0076(6) -0.0007(6)
C34 0.0254(7) 0.0265(7) 0.0418(9) 0.0077(6) 0.0074(6) 0.0033(6)
C35 0.0294(7) 0.0239(7) 0.0331(8) 0.0041(6) 0.0069(6) -0.0034(6)
C36 0.0241(7) 0.0341(8) 0.0455(9) 0.0086(7) 0.0115(6) -0.0003(6)
C37 0.0240(7) 0.0313(8) 0.0412(9) 0.0087(7) 0.0071(6) 0.0029(6)
C38 0.0352(9) 0.0399(9) 0.0580(11) 0.0192(8) 0.0169(8) -0.0028(7)
C21A 0.0480(11) 0.048(3) 0.0301(12) 0.0025(16) 0.0154(9) 0.0068(18)
C22A 0.077(2) 0.079(2) 0.0533(17) -0.0131(16) 0.0340(16) -0.0100(18)
C23A 0.0561(17) 0.0650(18) 0.0463(15) 0.0051(13) 0.0202(13) -0.0120(14)

loop_
_atom_type_symbol
_atom_type_description
_atom_type_scat_dispersion_real
_atom_type_scat_dispersion_imag
_atom_type_scat_source
C C 0.0033 0.0016 'International Tables Vol C Tables 4.2.6.8 and 6.1.1.4'
H H 0.0000 0.0000 'International Tables Vol C Tables 4.2.6.8 and 6.1.1.4'
N N 0.0061 0.0033 'International Tables Vol C Tables 4.2.6.8 and 6.1.1.4'
O O 0.0106 0.0060 'International Tables Vol C Tables 4.2.6.8 and 6.1.1.4'

loop_
_geom_angle_atom_site_label_1
_geom_angle_atom_site_label_2
_geom_angle_atom_site_label_3
_geom_angle
C1 O1 C17 113.92(10)
C17 N1 C21 116.38(19)
C17 N1 C18 116.58(13)
C21 N1 C18 121.72(19)
C17 N1 C21A 118.4(3)
C21 N1 C21A 18.7(3)
C18 N1 C21A 109.3(3)
O1 C1 C10 110.42(11)
O1 C1 C24 109.67(10)
C10 C1 C24 112.35(11)
O1 C1 C2 104.62(10)
C10 C1 C2 110.12(11)
C24 C1 C2 109.38(11)
C3 C2 C31 110.63(11)
C3 C2 C1 111.51(11)
C31 C2 C1 110.58(11)
C3 C2 H2A 108.0
C31 C2 H2A 108.0
C1 C2 H2A 108.0
C27 O2 C30 117.41(15)
C4 C3 C8 119.51(13)
C4 C3 C2 121.06(13)
C8 C3 C2 119.34(13)
C35 O4 C38 117.26(12)
C3 C4 C5 120.44(15)
C3 C4 H4A 119.8
C5 C4 H4A 119.8
C6 C5 C4 120.34(15)
C6 C5 H5A 119.8
C4 C5 H5A 119.8
C7 C6 C5 119.55(14)
C7 C6 H6A 120.2
C5 C6 H6A 120.2
C6 C7 C8 120.95(14)
C6 C7 H7A 119.5
C8 C7 H7A 119.5
C7 C8 C3 119.20(14)
C7 C8 C9 121.84(13)
C3 C8 C9 118.87(12)
C10 C9 C8 122.88(13)
C10 C9 H9A 118.6
C8 C9 H9A 118.6
C9 C10 C11 124.29(13)
C9 C10 C1 118.81(13)
C11 C10 C1 116.80(12)
C16 C11 C12 118.11(14)
C16 C11 C10 120.01(13)
C12 C11 C10 121.89(13)
C13 C12 C11 121.44(15)
C13 C12 H12A 119.3
C11 C12 H12A 119.3
C12 C13 C14 119.93(16)
C12 C13 H13A 120.0
C14 C13 H13A 120.0
C15 C14 C13 119.63(16)
C15 C14 H14A 120.2
C13 C14 H14A 120.2
C14 C15 C16 120.95(16)
C14 C15 H15A 119.5
C16 C15 H15A 119.5
C15 C16 C11 119.76(14)
C15 C16 C17 119.46(14)
C11 C16 C17 120.77(13)
N1 C17 O1 110.51(11)
N1 C17 C16 113.07(12)
O1 C17 C16 109.82(11)
N1 C17 H17A 107.8
O1 C17 H17A 107.8
C16 C17 H17A 107.8
N1 C18 C19 110.77(15)
N1 C18 C20 115.75(14)
C19 C18 C20 110.08(19)
N1 C18 H18A 106.6
C19 C18 H18A 106.6
C20 C18 H18A 106.6
C18 C19 H19A 109.5
C18 C19 H19B 109.5
H19A C19 H19B 109.5
C18 C19 H19C 109.5
H19A C19 H19C 109.5
H19B C19 H19C 109.5
C18 C20 H20A 109.5
C18 C20 H20B 109.5
H20A C20 H20B 109.5
C18 C20 H20C 109.5
H20A C20 H20C 109.5
H20B C20 H20C 109.5
N1 C21 C23 114.3(3)
N1 C21 C22 109.7(3)
C23 C21 C22 110.4(3)
N1 C21 H21A 107.4
C23 C21 H21A 107.4
C22 C21 H21A 107.4
C25 C24 C29 116.94(13)
C25 C24 C1 123.96(12)
C29 C24 C1 119.10(12)
C24 C25 C26 121.82(14)
C24 C25 H25A 119.1
C26 C25 H25A 119.1
C27 C26 C25 119.83(14)
C27 C26 H26A 120.1
C25 C26 H26A 120.1
O2 C27 C26 125.21(15)
O2 C27 C28 115.39(15)
C26 C27 C28 119.40(14)
C29 C28 C27 120.11(15)
C29 C28 H28A 119.9
C27 C28 H28A 119.9
C28 C29 C24 121.87(14)
C28 C29 H29A 119.1
C24 C29 H29A 119.1
O2 C30 H30A 109.5
O2 C30 H30B 109.5
H30A C30 H30B 109.5
O2 C30 H30C 109.5
H30A C30 H30C 109.5
H30B C30 H30C 109.5
O3 C31 C32 120.95(13)
O3 C31 C2 119.85(12)
C32 C31 C2 119.18(12)
C37 C32 C33 117.88(13)
C37 C32 C31 118.30(13)
C33 C32 C31 123.82(13)
C34 C33 C32 121.18(13)
C34 C33 H33A 119.4
C32 C33 H33A 119.4
C33 C34 C35 120.09(13)
C33 C34 H34A 120.0
C35 C34 H34A 120.0
O4 C35 C36 124.82(13)
O4 C35 C34 115.45(13)
C36 C35 C34 119.73(13)
C37 C36 C35 119.42(14)
C37 C36 H36A 120.3
C35 C36 H36A 120.3
C36 C37 C32 121.70(14)
C36 C37 H37A 119.1
C32 C37 H37A 119.1
O4 C38 H38A 109.5
O4 C38 H38B 109.5
H38A C38 H38B 109.5
O4 C38 H38C 109.5
H38A C38 H38C 109.5
H38B C38 H38C 109.5
N1 C21A C23A 113.0(5)
N1 C21A C22A 112.8(5)
C23A C21A C22A 108.2(5)
N1 C21A H21B 107.5
C23A C21A H21B 107.5
C22A C21A H21B 107.5
C21A C22A H22D 109.5
C21A C22A H22E 109.5
H22D C22A H22E 109.5
C21A C22A H22F 109.5
H22D C22A H22F 109.5
H22E C22A H22F 109.5
C21A C23A H23D 109.5
C21A C23A H23E 109.5
H23D C23A H23E 109.5
C21A C23A H23F 109.5
H23D C23A H23F 109.5
H23E C23A H23F 109.5

loop_
_geom_bond_atom_site_label_1
_geom_bond_atom_site_label_2
_geom_bond_distance
O1 C1 1.4370(16)
O1 C17 1.4592(16)
N1 C17 1.4234(18)
N1 C21 1.469(4)
N1 C18 1.474(2)
N1 C21A 1.495(7)
C1 C10 1.5235(18)
C1 C24 1.5326(18)
C1 C2 1.5536(18)
C2 C3 1.5141(19)
C2 C31 1.5387(19)
C2 H2A 1.0000
O2 C27 1.3669(18)
O2 C30 1.408(2)
O3 C31 1.2141(17)
C3 C4 1.387(2)
C3 C8 1.401(2)
O4 C35 1.3590(17)
O4 C38 1.4246(19)
C4 C5 1.390(2)
C4 H4A 0.9500
C5 C6 1.383(2)
C5 H5A 0.9500
C6 C7 1.381(2)
C6 H6A 0.9500
C7 C8 1.3970(19)
C7 H7A 0.9500
C8 C9 1.456(2)
C9 C10 1.342(2)
C9 H9A 0.9500
C10 C11 1.470(2)
C11 C16 1.403(2)
C11 C12 1.406(2)
C12 C13 1.378(2)
C12 H12A 0.9500
C13 C14 1.389(3)
C13 H13A 0.9500
C14 C15 1.382(2)
C14 H14A 0.9500
C15 C16 1.396(2)
C15 H15A 0.9500
C16 C17 1.517(2)
C17 H17A 1.0000
C18 C19 1.515(3)
C18 C20 1.518(3)
C18 H18A 1.0000
C19 H19A 0.9800
C19 H19B 0.9800
C19 H19C 0.9800
C20 H20A 0.9800
C20 H20B 0.9800
C20 H20C 0.9800
C21 C23 1.520(4)
C21 C22 1.526(4)
C21 H21A 1.0000
C22 H22A 0.9800
C22 H22B 0.9800
C22 H22C 0.9800
C23 H23A 0.9800
C23 H23B 0.9800
C23 H23C 0.9800
C24 C25 1.3804(19)
C24 C29 1.397(2)
C25 C26 1.395(2)
C25 H25A 0.9500
C26 C27 1.377(2)
C26 H26A 0.9500
C27 C28 1.383(2)
C28 C29 1.376(2)
C28 H28A 0.9500
C29 H29A 0.9500
C30 H30A 0.9800
C30 H30B 0.9800
C30 H30C 0.9800
C31 C32 1.4868(19)
C32 C37 1.394(2)
C32 C33 1.397(2)
C33 C34 1.376(2)
C33 H33A 0.9500
C34 C35 1.393(2)
C34 H34A 0.9500
C35 C36 1.392(2)
C36 C37 1.381(2)
C36 H36A 0.9500
C37 H37A 0.9500
C38 H38A 0.9800
C38 H38B 0.9800
C38 H38C 0.9800
C21A C23A 1.531(5)
C21A C22A 1.533(5)
C21A H21B 1.0000
C22A H22D 0.9800
C22A H22E 0.9800
C22A H22F 0.9800
C23A H23D 0.9800
C23A H23E 0.9800
C23A H23F 0.9800
